data_4133212
loop_
_publ_author_name
'Hu, Bin'
'Bezpalko, Mark W.'
'Fei, Chao'
'Dickie, Diane A.'
'Foxman, Bruce M.'
'Deng, Li'

_publ_section_title
;
 Origin of and a Solution for Uneven Efficiency by Cinchona
 Alkaloid-Derived, Pseudoenantiomeric Catalysts for Asymmetric Reactions.
;
_journal_issue 42
_journal_name_full 'Journal of the American Chemical Society'
_journal_page_first 13913
_journal_page_last 13920
_journal_paper_doi 10.1021/jacs.8b09010
_journal_volume 140
_journal_year 2018
_chemical_absolute_configuration ad
_chemical_formula_moiety 'C59 H60.00 Br1 Cl1 N4 O5'
_chemical_formula_sum 'C59 H60 Br Cl N4 O5'
_chemical_formula_weight 1020.51
_space_group_IT_number 4
_space_group_name_Hall 'P 2yb'
_space_group_name_H-M_alt 'P 1 21 1'
_symmetry_cell_setting monoclinic
_symmetry_space_group_name_Hall 'P 2yb'
_symmetry_space_group_name_H-M 'P 1 21 1'
_atom_sites_solution_hydrogens difmap
_atom_sites_solution_primary direct
_audit_creation_date 2015-09-10
_audit_creation_method CRYSTALS_ver_14.61_build_00000
_cell_angle_alpha 90
_cell_angle_beta 109.2274(14)
_cell_angle_gamma 90
_cell_formula_units_Z 2
_cell_length_a 12.1823(3)
_cell_length_b 16.0289(4)
_cell_length_c 13.5075(3)
_cell_measurement_reflns_used 9966
_cell_measurement_temperature 120
_cell_measurement_theta_max 26
_cell_measurement_theta_min 3
_cell_volume 2490.47(11)
_computing_cell_refinement 'Apex2 (Bruker AXS, 2006)'
_computing_data_collection 'Apex2 (Bruker AXS, 2006)'
_computing_data_reduction 'Apex2 (Bruker AXS, 2006)'
_computing_molecular_graphics 'CAMERON (Watkin et al., 1996)'
_computing_publication_material 'CRYSTALS (Betteridge et al., 2003)'
_computing_structure_refinement 'CRYSTALS (Betteridge et al., 2003)'
_computing_structure_solution 'SIR92 (Altomare et al., 1994)'
_diffrn_ambient_temperature 120
_diffrn_measured_fraction_theta_full 0.995
_diffrn_measured_fraction_theta_max 0.995
_diffrn_measurement_device Area
_diffrn_measurement_device_type 'Bruker Kappa Apex2'
_diffrn_measurement_method '\f & \w scans'
_diffrn_radiation_monochromator graphite
_diffrn_radiation_type 'Mo K\a'
_diffrn_radiation_wavelength 0.71073
_diffrn_reflns_av_R_equivalents 0.031
_diffrn_reflns_limit_h_max 15
_diffrn_reflns_limit_h_min -15
_diffrn_reflns_limit_k_max 19
_diffrn_reflns_limit_k_min -19
_diffrn_reflns_limit_l_max 16
_diffrn_reflns_limit_l_min -16
_diffrn_reflns_number 36684
_diffrn_reflns_theta_full 26.073
_diffrn_reflns_theta_max 26.073
_diffrn_reflns_theta_min 1.597
_diffrn_standards_number 0
_exptl_absorpt_coefficient_mu 0.934
_exptl_absorpt_correction_T_max 0.90
_exptl_absorpt_correction_T_min 0.82
_exptl_absorpt_correction_type numerical
_exptl_absorpt_process_details
; 
 Analytical Absorption (De Meulenaer & Tompa, 1965) 
;
_exptl_crystal_colour colourless
_exptl_crystal_density_diffrn 1.361
_exptl_crystal_density_method 'not measured'
_exptl_crystal_description prism
_exptl_crystal_F_000 1068.000
_exptl_crystal_size_max 0.330
_exptl_crystal_size_mid 0.210
_exptl_crystal_size_min 0.110
_refine_diff_density_max 0.79
_refine_diff_density_min -0.43
_refine_ls_abs_structure_details 'Flack (1983), 4703 Friedel-pairs'
_refine_ls_abs_structure_Flack -0.004(5)
_refine_ls_extinction_method None
_refine_ls_goodness_of_fit_ref 1.0051
_refine_ls_hydrogen_treatment constr
_refine_ls_matrix_type full
_refine_ls_number_parameters 630
_refine_ls_number_reflns 9795
_refine_ls_number_restraints 2
_refine_ls_R_factor_all 0.0405
_refine_ls_R_factor_gt 0.0354
_refine_ls_shift/su_max 0.0034346
_refine_ls_shift/su_mean 0.0002378
_refine_ls_structure_factor_coef Fsqd
_refine_ls_weighting_details
;
 Method= Modified Sheldrick 
 w=1/[\s^2^(F^2^) + ( 0.06P)^2^ + 1.12P] 
 ,where P=(max(Fo^2^,0) + 2Fc^2^)/3 
;
_refine_ls_weighting_scheme calc
_refine_ls_wR_factor_all 0.0918
_refine_ls_wR_factor_gt 0.0890
_refine_ls_wR_factor_ref 0.0918
_reflns_limit_h_max 14
_reflns_limit_h_min -15
_reflns_limit_k_max 19
_reflns_limit_k_min -19
_reflns_limit_l_max 16
_reflns_limit_l_min 0
_reflns_number_gt 8726
_reflns_number_total 9795
_reflns_threshold_expression I>2.0\s(I)
_oxford_diffrn_Wilson_B_factor 0.00
_oxford_diffrn_Wilson_scale 0.00
_oxford_refine_ls_r_factor_ref 0.0405
_oxford_refine_ls_scale 0.13107(4)
_oxford_reflns_number_all 9795
_oxford_reflns_threshold_expression_ref I>-10.0\s(I)
_oxford_structure_analysis_title 'binh_05_46_0m in P2(1)'
_cod_data_source_file epiQ-1.cif
_cod_data_source_block binh_05_46
_cod_original_sg_symbol_Hall 'P 2yb '
_cod_original_sg_symbol_H-M 'P 1 21 1 '
_cod_original_formula_sum 'C59 H60.00 Br1 Cl1 N4 O5'
_cod_database_code 4133212

loop_
_symmetry_equiv_pos_as_xyz
x,y,z
-x,y+1/2,-z

loop_
_atom_site_label
_atom_site_type_symbol
_atom_site_fract_x
_atom_site_fract_y
_atom_site_fract_z
_atom_site_U_iso_or_equiv
_atom_site_occupancy
_atom_site_adp_type
_atom_site_refinement_flags_posn
_atom_site_refinement_flags_adp
_atom_site_refinement_flags_occupancy
_atom_site_disorder_assembly
_atom_site_disorder_group
Br1 Br 0.11809(2) 0.26677(4) 0.11952(2) 0.0271 1.0000 Uani . . . . .
Cl1 Cl 0.45355(6) 0.80355(5) -0.11539(5) 0.0249 1.0000 Uani . . . . .
O1 O 0.22769(15) 0.58955(11) 0.01037(13) 0.0156 1.0000 Uani . . . . .
O2 O 0.19327(19) 0.21249(13) -0.17075(17) 0.0297 1.0000 Uani . . . . .
O3 O 0.5480(2) 0.50124(16) 0.07516(19) 0.0394 1.0000 Uani . . . . .
O4 O 0.70530(19) 0.50598(15) 0.02295(18) 0.0355 1.0000 Uani . . . . .
O5 O 0.8362(3) 0.2830(2) 0.2883(2) 0.0695 1.0000 Uani . . . . .
N1 N 0.24369(18) 0.49988(14) 0.20576(16) 0.0153 1.0000 Uani . . . . .
N2 N -0.0915(2) 0.48642(17) -0.29938(19) 0.0281 1.0000 Uani . . . . .
N3 N 0.28865(19) 0.55557(14) -0.12838(17) 0.0162 1.0000 Uani . . . . .
N4 N 0.3946(2) 0.65495(14) -0.19179(18) 0.0201 1.0000 Uani . . . . .
C1 C 0.2029(2) 0.45296(18) 0.2853(2) 0.0202 1.0000 Uani . . . . .
C2 C 0.0793(3) 0.4818(2) 0.2787(2) 0.0245 1.0000 Uani . . . . .
C3 C 0.0553(2) 0.56492(18) 0.2196(2) 0.0231 1.0000 Uani . . . . .
C4 C 0.0442(2) 0.54932(19) 0.1055(2) 0.0211 1.0000 Uani . . . . .
C5 C 0.1436(2) 0.49219(17) 0.09933(19) 0.0156 1.0000 Uani . . . . .
C6 C 0.1571(3) 0.62401(19) 0.2662(2) 0.0281 1.0000 Uani . . . . .
C7 C 0.2635(2) 0.59045(17) 0.2420(2) 0.0189 1.0000 Uani . . . . .
C8 C 0.1816(2) 0.50560(16) 0.00308(19) 0.0150 1.0000 Uani . . . . .
C9 C 0.0661(5) 0.4788(4) 0.3848(5) 0.0269(10) 0.628(12) Uiso . U P 1 2
C10 C -0.0015(4) 0.4536(4) 0.4228(4) 0.0310(16) 0.628(12) Uiso . . P 1 2
C11 C 0.3566(2) 0.46003(17) 0.1997(2) 0.0168 1.0000 Uani . . . . .
C12 C 0.4562(2) 0.45132(17) 0.3015(2) 0.0179 1.0000 Uani . . . . .
C13 C 0.4725(2) 0.37469(18) 0.3579(2) 0.0189 1.0000 Uani . . . . .
C14 C 0.3992(2) 0.30367(19) 0.3248(2) 0.0216 1.0000 Uani . . . . .
C15 C 0.4160(3) 0.23278(19) 0.3836(2) 0.0265 1.0000 Uani . . . . .
C16 C 0.5091(3) 0.2265(2) 0.4797(2) 0.0280 1.0000 Uani . . . . .
C17 C 0.5832(3) 0.29077(18) 0.5129(2) 0.0274 1.0000 Uani . . . . .
C18 C 0.5698(2) 0.36694(18) 0.4548(2) 0.0209 1.0000 Uani . . . . .
C19 C 0.6461(2) 0.43191(19) 0.4892(2) 0.0233 1.0000 Uani . . . . .
C20 C 0.6355(2) 0.50596(19) 0.4321(2) 0.0232 1.0000 Uani . . . . .
C21 C 0.7200(3) 0.5700(2) 0.4680(2) 0.0284 1.0000 Uani . . . . .
C22 C 0.7137(3) 0.6406(2) 0.4126(3) 0.0319 1.0000 Uani . . . . .
C23 C 0.6217(3) 0.6515(2) 0.3166(2) 0.0292 1.0000 Uani . . . . .
C24 C 0.5385(2) 0.59242(19) 0.2802(2) 0.0231 1.0000 Uani . . . . .
C25 C 0.5403(2) 0.51592(18) 0.3368(2) 0.0188 1.0000 Uani . . . . .
C26 C 0.2824(2) 0.61069(16) -0.05834(19) 0.0148 1.0000 Uani . . . . .
C27 C 0.3290(2) 0.69192(16) -0.0477(2) 0.0158 1.0000 Uani . . . . .
C28 C 0.3131(2) 0.74935(15) 0.0326(2) 0.0181 1.0000 Uani . . . . .
C29 C 0.4062(2) 0.7748(2) 0.1183(2) 0.0238 1.0000 Uani . . . . .
C30 C 0.3865(3) 0.82186(19) 0.1978(2) 0.0293 1.0000 Uani . . . . .
C31 C 0.2755(3) 0.8437(2) 0.1919(2) 0.0319 1.0000 Uani . . . . .
C32 C 0.1825(3) 0.81999(19) 0.1059(3) 0.0302 1.0000 Uani . . . . .
C33 C 0.2007(2) 0.7730(2) 0.0262(2) 0.0249 1.0000 Uani . . . . .
C34 C 0.3867(2) 0.70756(17) -0.1184(2) 0.0178 1.0000 Uani . . . . .
C35 C 0.3440(2) 0.58089(17) -0.1946(2) 0.0172 1.0000 Uani . . . . .
C36 C 0.3471(2) 0.52107(17) -0.2770(2) 0.0185 1.0000 Uani . . . . .
C37 C 0.4054(3) 0.54114(19) -0.3475(2) 0.0234 1.0000 Uani . . . . .
C38 C 0.4079(3) 0.4850(2) -0.4238(2) 0.0273 1.0000 Uani . . . . .
C39 C 0.3530(3) 0.40864(18) -0.4326(2) 0.0240 1.0000 Uani . . . . .
C40 C 0.2935(3) 0.38861(19) -0.3638(2) 0.0254 1.0000 Uani . . . . .
C41 C 0.2912(2) 0.44524(18) -0.2869(2) 0.0225 1.0000 Uani . . . . .
C42 C -0.0775(3) 0.5529(2) -0.2396(2) 0.0267 1.0000 Uani . . . . .
C43 C 0.0071(2) 0.56064(18) -0.1401(2) 0.0201 1.0000 Uani . . . . .
C44 C 0.0805(2) 0.49521(17) -0.09957(19) 0.0156 1.0000 Uani . . . . .
C45 C 0.0673(2) 0.42062(17) -0.1590(2) 0.0179 1.0000 Uani . . . . .
C46 C 0.1373(2) 0.34901(16) -0.1262(2) 0.0169 1.0000 Uani . . . . .
C47 C 0.1259(2) 0.28230(17) -0.1931(2) 0.0214 1.0000 Uani . . . . .
C48 C 0.0414(2) 0.28279(18) -0.2938(2) 0.0261 1.0000 Uani . . . . .
C49 C -0.0299(3) 0.3494(2) -0.3255(2) 0.0284 1.0000 Uani . . . . .
C50 C -0.0197(2) 0.42067(18) -0.2607(2) 0.0217 1.0000 Uani . . . . .
C51 C 0.2913(3) 0.2146(2) -0.0755(3) 0.0322 1.0000 Uani . . . . .
C52 C 0.7069(4) 0.5540(3) -0.1428(3) 0.0526 1.0000 Uani . . . . .
C53 C 0.6298(3) 0.5286(2) -0.0806(3) 0.0408 1.0000 Uani . . . . .
C54 C 0.6518(3) 0.4932(2) 0.0951(3) 0.0362 1.0000 Uani . . . . .
C55 C 0.7344(3) 0.4728(2) 0.1955(3) 0.0444 1.0000 Uani . . . . .
C56 C 0.9267(5) 0.2293(4) 0.3057(4) 0.0740 1.0000 Uani . . . . .
C57 C 0.9667(5) 0.2023(5) 0.4151(5) 0.1050 1.0000 Uani . . . . .
C58 C 0.8478(4) 0.2028(3) 0.4377(3) 0.0526 1.0000 Uani . . . . .
C59 C 0.7922(4) 0.2744(3) 0.3713(3) 0.0532 1.0000 Uani . . . . .
C109 C 0.0809(9) 0.5030(7) 0.3937(8) 0.0244(11) 0.372(12) Uiso . U P 1 1
C110 C 0.0012(9) 0.5096(7) 0.4208(8) 0.045(3) 0.372(12) Uiso . . P 1 1
H11 H 0.2587 0.4646 0.3551 0.0234 1.0000 Uiso R . . . .
H12 H 0.2025 0.3928 0.2703 0.0233 1.0000 Uiso R . . . .
H21 H 0.0226 0.4403 0.2390 0.0283 1.0000 Uiso R . . . .
H31 H -0.0186 0.5898 0.2238 0.0283 1.0000 Uiso R . . . .
H41 H 0.0476 0.6010 0.0743 0.0239 1.0000 Uiso R . . . .
H42 H -0.0286 0.5233 0.0701 0.0251 1.0000 Uiso R . . . .
H51 H 0.1192 0.4352 0.0973 0.0180 1.0000 Uiso R . . . .
H61 H 0.1405 0.6789 0.2337 0.0344 1.0000 Uiso R . . . .
H62 H 0.1736 0.6300 0.3400 0.0344 1.0000 Uiso R . . . .
H71 H 0.2753 0.6226 0.1860 0.0224 1.0000 Uiso R . . . .
H72 H 0.3308 0.5950 0.3037 0.0228 1.0000 Uiso R . . . .
H81 H 0.2403 0.4656 0.0051 0.0164 1.0000 Uiso R . . . .
H91 H 0.1248 0.5081 0.4350 0.0329 0.628(12) Uiso R . P 1 2
H101 H 0.0041 0.4669 0.4922 0.0371 0.628(12) Uiso R . P 1 2
H102 H -0.0608 0.4193 0.3796 0.0360 0.628(12) Uiso R . P 1 2
H111 H 0.3357 0.4054 0.1721 0.0190 1.0000 Uiso R . . . .
H112 H 0.3843 0.4927 0.1528 0.0203 1.0000 Uiso R . . . .
H141 H 0.3394 0.3048 0.2610 0.0250 1.0000 Uiso R . . . .
H151 H 0.3661 0.1888 0.3586 0.0327 1.0000 Uiso R . . . .
H161 H 0.5188 0.1780 0.5176 0.0344 1.0000 Uiso R . . . .
H171 H 0.6484 0.2870 0.5769 0.0334 1.0000 Uiso R . . . .
H191 H 0.7108 0.4246 0.5565 0.0287 1.0000 Uiso R . . . .
H211 H 0.7774 0.5627 0.5319 0.0335 1.0000 Uiso R . . . .
H221 H 0.7679 0.6823 0.4376 0.0388 1.0000 Uiso R . . . .
H231 H 0.6162 0.7017 0.2775 0.0345 1.0000 Uiso R . . . .
H241 H 0.4801 0.6008 0.2154 0.0278 1.0000 Uiso R . . . .
H291 H 0.4820 0.7600 0.1239 0.0291 1.0000 Uiso R . . . .
H301 H 0.4507 0.8391 0.2566 0.0347 1.0000 Uiso R . . . .
H311 H 0.2637 0.8719 0.2481 0.0374 1.0000 Uiso R . . . .
H321 H 0.1065 0.8364 0.0991 0.0362 1.0000 Uiso R . . . .
H331 H 0.1385 0.7573 -0.0312 0.0286 1.0000 Uiso R . . . .
H371 H 0.4418 0.5914 -0.3411 0.0274 1.0000 Uiso R . . . .
H381 H 0.4482 0.4989 -0.4699 0.0333 1.0000 Uiso R . . . .
H391 H 0.3559 0.3697 -0.4850 0.0286 1.0000 Uiso R . . . .
H401 H 0.2579 0.3388 -0.3699 0.0303 1.0000 Uiso R . . . .
H411 H 0.2503 0.4330 -0.2410 0.0273 1.0000 Uiso R . . . .
H421 H -0.1253 0.5995 -0.2649 0.0304 1.0000 Uiso R . . . .
H431 H 0.0162 0.6087 -0.1032 0.0239 1.0000 Uiso R . . . .
H461 H 0.1897 0.3481 -0.0590 0.0191 1.0000 Uiso R . . . .
H481 H 0.0329 0.2365 -0.3384 0.0310 1.0000 Uiso R . . . .
H491 H -0.0857 0.3486 -0.3912 0.0337 1.0000 Uiso R . . . .
H511 H 0.3364 0.1647 -0.0746 0.0479 1.0000 Uiso R . . . .
H512 H 0.2695 0.2139 -0.0129 0.0475 1.0000 Uiso R . . . .
H513 H 0.3422 0.2617 -0.0734 0.0474 1.0000 Uiso R . . . .
H521 H 0.7661 0.5096 -0.1386 0.0790 1.0000 Uiso R . . . .
H522 H 0.6568 0.5643 -0.2170 0.0788 1.0000 Uiso R . . . .
H523 H 0.7496 0.6075 -0.1134 0.0792 1.0000 Uiso R . . . .
H531 H 0.5825 0.4786 -0.1121 0.0487 1.0000 Uiso R . . . .
H532 H 0.5769 0.5743 -0.0741 0.0487 1.0000 Uiso R . . . .
H551 H 0.7766 0.5226 0.2267 0.0666 1.0000 Uiso R . . . .
H552 H 0.7901 0.4335 0.1827 0.0660 1.0000 Uiso R . . . .
H553 H 0.6926 0.4497 0.2398 0.0660 1.0000 Uiso R . . . .
H561 H 0.9897 0.2580 0.2907 0.0897 1.0000 Uiso R . . . .
H562 H 0.9049 0.1805 0.2604 0.0897 1.0000 Uiso R . . . .
H571 H 0.9964 0.1473 0.4237 0.1252 1.0000 Uiso R . . . .
H572 H 1.0188 0.2408 0.4625 0.1261 1.0000 Uiso R . . . .
H581 H 0.8081 0.1538 0.4181 0.0630 1.0000 Uiso R . . . .
H582 H 0.8635 0.2134 0.5081 0.0634 1.0000 Uiso R . . . .
H591 H 0.7053 0.2660 0.3396 0.0642 1.0000 Uiso R . . . .
H592 H 0.8120 0.3243 0.4163 0.0642 1.0000 Uiso R . . . .
H1091 H 0.1530 0.5126 0.4452 0.0297 0.372(12) Uiso R . P 1 1
H1101 H -0.0713 0.4961 0.3737 0.0552 0.372(12) Uiso R . P 1 1
H1102 H 0.0102 0.5282 0.4889 0.0551 0.372(12) Uiso R . P 1 1

loop_
_atom_site_aniso_label
_atom_site_aniso_U_11
_atom_site_aniso_U_22
_atom_site_aniso_U_33
_atom_site_aniso_U_23
_atom_site_aniso_U_13
_atom_site_aniso_U_12
Br1 0.02660(13) 0.02269(13) 0.03162(14) 0.00172(13) 0.00893(10) -0.00456(13)
Cl1 0.0291(4) 0.0208(3) 0.0286(4) 0.0006(3) 0.0145(3) -0.0076(3)
O1 0.0194(9) 0.0154(9) 0.0155(9) -0.0022(7) 0.0103(7) -0.0038(7)
O2 0.0351(12) 0.0192(10) 0.0354(12) -0.0064(9) 0.0124(10) 0.0013(9)
O3 0.0339(13) 0.0401(14) 0.0502(14) 0.0015(11) 0.0221(11) 0.0054(11)
O4 0.0318(12) 0.0368(13) 0.0394(12) 0.0033(10) 0.0138(10) 0.0026(10)
O5 0.091(2) 0.072(2) 0.0573(17) -0.0029(16) 0.0401(17) 0.0010(19)
N1 0.0160(10) 0.0189(11) 0.0134(10) 0.0004(9) 0.0081(9) 0.0018(9)
N2 0.0250(13) 0.0345(15) 0.0210(12) 0.0023(11) 0.0026(10) -0.0014(11)
N3 0.0169(11) 0.0213(11) 0.0109(10) 0.0018(9) 0.0053(9) 0.0009(9)
N4 0.0216(11) 0.0213(12) 0.0202(12) 0.0021(9) 0.0109(10) 0.0002(9)
C1 0.0215(13) 0.0268(14) 0.0172(13) 0.0046(11) 0.0133(11) 0.0036(11)
C2 0.0218(14) 0.0339(16) 0.0222(14) 0.0061(13) 0.0131(12) 0.0058(12)
C3 0.0215(14) 0.0290(15) 0.0228(14) 0.0022(12) 0.0130(12) 0.0096(12)
C4 0.0178(13) 0.0286(15) 0.0199(13) 0.0047(11) 0.0103(11) 0.0055(11)
C5 0.0142(12) 0.0189(13) 0.0150(12) 0.0001(10) 0.0066(10) -0.0026(10)
C6 0.0314(16) 0.0289(16) 0.0281(16) -0.0064(13) 0.0153(13) 0.0064(13)
C7 0.0208(13) 0.0196(13) 0.0167(13) -0.0016(10) 0.0068(11) 0.0002(11)
C8 0.0190(12) 0.0121(12) 0.0150(12) -0.0006(10) 0.0072(10) 0.0000(10)
C11 0.0163(12) 0.0217(13) 0.0146(13) -0.0011(10) 0.0081(10) 0.0031(10)
C12 0.0170(13) 0.0256(14) 0.0145(12) 0.0005(10) 0.0095(10) 0.0033(11)
C13 0.0196(13) 0.0241(14) 0.0166(13) -0.0001(11) 0.0109(11) 0.0071(11)
C14 0.0222(14) 0.0239(13) 0.0214(14) 0.0022(12) 0.0108(11) 0.0077(12)
C15 0.0282(15) 0.0242(14) 0.0309(16) -0.0037(12) 0.0148(13) 0.0012(12)
C16 0.0339(16) 0.0273(15) 0.0264(15) 0.0095(13) 0.0148(13) 0.0119(14)
C17 0.0269(14) 0.0321(18) 0.0235(14) 0.0036(11) 0.0090(12) 0.0094(12)
C18 0.0214(14) 0.0288(15) 0.0145(13) 0.0012(11) 0.0086(11) 0.0079(11)
C19 0.0202(14) 0.0321(16) 0.0162(13) 0.0017(11) 0.0044(11) 0.0076(12)
C20 0.0213(14) 0.0300(16) 0.0196(14) 0.0010(12) 0.0084(11) 0.0044(12)
C21 0.0203(14) 0.0397(18) 0.0190(14) 0.0007(12) -0.0016(11) 0.0006(13)
C22 0.0226(15) 0.0324(18) 0.0364(18) 0.0019(14) 0.0041(14) -0.0058(13)
C23 0.0258(16) 0.0324(17) 0.0269(16) 0.0067(13) 0.0051(13) -0.0046(13)
C24 0.0196(14) 0.0292(15) 0.0191(13) 0.0046(12) 0.0044(11) 0.0012(12)
C25 0.0153(13) 0.0273(15) 0.0157(13) -0.0004(11) 0.0077(11) 0.0021(11)
C26 0.0133(12) 0.0190(13) 0.0131(12) 0.0004(10) 0.0057(10) 0.0014(10)
C27 0.0154(12) 0.0173(13) 0.0151(12) -0.0003(10) 0.0055(10) -0.0013(10)
C28 0.0236(13) 0.0134(14) 0.0202(13) 0.0004(9) 0.0112(11) -0.0025(10)
C29 0.0219(12) 0.0263(15) 0.0239(13) -0.0017(13) 0.0084(10) 0.0010(13)
C30 0.0343(17) 0.0286(16) 0.0237(15) -0.0072(12) 0.0080(13) -0.0032(13)
C31 0.0461(19) 0.0279(16) 0.0272(16) -0.0054(13) 0.0192(15) 0.0049(14)
C32 0.0304(16) 0.0292(17) 0.0373(17) -0.0046(13) 0.0196(14) 0.0062(13)
C33 0.0233(12) 0.0232(14) 0.0285(13) -0.0035(14) 0.0089(11) 0.0000(14)
C34 0.0163(13) 0.0178(13) 0.0200(13) 0.0037(10) 0.0068(11) -0.0004(10)
C35 0.0168(13) 0.0202(13) 0.0153(12) 0.0022(10) 0.0061(10) 0.0018(10)
C36 0.0162(13) 0.0257(14) 0.0161(12) 0.0027(11) 0.0085(10) 0.0045(11)
C37 0.0276(15) 0.0243(15) 0.0245(15) 0.0011(12) 0.0167(13) -0.0013(12)
C38 0.0330(16) 0.0326(17) 0.0242(15) 0.0024(13) 0.0203(13) 0.0052(13)
C39 0.0322(16) 0.0255(14) 0.0172(13) -0.0032(11) 0.0121(12) 0.0082(12)
C40 0.0336(17) 0.0214(15) 0.0256(15) -0.0003(12) 0.0159(13) 0.0019(12)
C41 0.0276(15) 0.0258(15) 0.0202(14) 0.0017(11) 0.0157(12) 0.0016(12)
C42 0.0241(15) 0.0330(17) 0.0214(15) 0.0069(13) 0.0052(12) 0.0064(13)
C43 0.0212(14) 0.0198(13) 0.0200(13) 0.0016(11) 0.0077(11) 0.0001(11)
C44 0.0141(12) 0.0197(13) 0.0140(12) 0.0025(10) 0.0060(10) -0.0012(10)
C45 0.0172(13) 0.0233(14) 0.0158(12) 0.0004(10) 0.0089(10) -0.0035(11)
C46 0.0188(13) 0.0189(13) 0.0159(12) -0.0008(10) 0.0095(10) -0.0035(11)
C47 0.0234(13) 0.0196(17) 0.0245(13) -0.0021(10) 0.0122(11) -0.0049(11)
C48 0.0313(14) 0.0253(18) 0.0233(13) -0.0100(11) 0.0109(11) -0.0081(12)
C49 0.0252(15) 0.0381(18) 0.0175(14) -0.0057(13) 0.0012(12) -0.0064(13)
C50 0.0190(13) 0.0298(15) 0.0165(13) -0.0003(11) 0.0061(11) -0.0026(12)
C51 0.0356(17) 0.0264(16) 0.0336(17) 0.0003(13) 0.0099(14) 0.0094(13)
C52 0.063(3) 0.049(2) 0.050(2) 0.0000(19) 0.024(2) -0.011(2)
C53 0.0377(19) 0.044(2) 0.0400(19) -0.0033(16) 0.0124(16) 0.0002(16)
C54 0.0345(19) 0.0274(17) 0.051(2) -0.0007(15) 0.0196(16) 0.0002(14)
C55 0.045(2) 0.042(2) 0.048(2) 0.0043(17) 0.0181(18) -0.0003(17)
C56 0.074(3) 0.082(3) 0.080(4) -0.001(3) 0.045(3) 0.006(3)
C57 0.076(4) 0.112(5) 0.109(5) -0.006(4) 0.007(4) 0.045(4)
C58 0.056(2) 0.066(3) 0.039(2) -0.0114(19) 0.0206(19) -0.020(2)
C59 0.065(2) 0.061(3) 0.0338(18) -0.009(2) 0.0157(17) -0.005(2)

loop_
_atom_type_symbol
_atom_type_scat_dispersion_real
_atom_type_scat_dispersion_imag
_atom_type_scat_Cromer_Mann_a1
_atom_type_scat_Cromer_Mann_b1
_atom_type_scat_Cromer_Mann_a2
_atom_type_scat_Cromer_Mann_b2
_atom_type_scat_Cromer_Mann_a3
_atom_type_scat_Cromer_Mann_b3
_atom_type_scat_Cromer_Mann_a4
_atom_type_scat_Cromer_Mann_b4
_atom_type_scat_Cromer_Mann_c
_atom_type_scat_source
C 0.0033 0.0016 2.3100 20.8439 1.0200 10.2075 1.5886 0.5687 0.8650 51.6512 0.2156 'International Tables Vol C 4.2.6.8 and 6.1.1.4'
H 0.0000 0.0000 0.4930 10.5109 0.3229 26.1257 0.1402 3.1424 0.0408 57.7998 0.0030 'International Tables Vol C 4.2.6.8 and 6.1.1.4'
N 0.0061 0.0033 12.2126 0.0057 3.1322 9.8933 2.0125 28.9975 1.1663 0.5826 -11.5290 'International Tables Vol C 4.2.6.8 and 6.1.1.4'
O 0.0106 0.0060 3.0485 13.2771 2.2868 5.7011 1.5463 0.3239 0.8670 32.9089 0.2508 'International Tables Vol C 4.2.6.8 and 6.1.1.4'
Cl 0.1484 0.1585 11.4604 0.0104 7.1964 1.1662 6.2556 18.5194 1.6455 47.7784 -9.5574 'International Tables Vol C 4.2.6.8 and 6.1.1.4'
Br -0.2901 2.4595 17.1789 2.1723 5.2358 16.5796 5.6377 0.2609 3.9851 41.4328 2.9557 'International Tables Vol C 4.2.6.8 and 6.1.1.4'

loop_
_geom_angle_atom_site_label_1
_geom_angle_atom_site_label_2
_geom_angle_atom_site_label_3
_geom_angle
_geom_angle_publ_flag
C8 O1 C26 116.98(19) yes
C47 O2 C51 116.1(2) yes
C53 O4 C54 115.5(3) yes
C56 O5 C59 107.6(4) yes
C1 N1 C5 105.95(19) yes
C1 N1 C7 107.27(19) yes
C5 N1 C7 111.44(19) yes
C1 N1 C11 109.67(19) yes
C5 N1 C11 111.09(18) yes
C7 N1 C11 111.19(19) yes
C42 N2 C50 117.1(2) yes
C26 N3 C35 115.8(2) yes
C34 N4 C35 116.1(2) yes
N1 C1 C2 110.4(2) yes
N1 C1 H11 107.4 no
C2 C1 H11 110.6 no
N1 C1 H12 108.6 no
C2 C1 H12 109.9 no
H11 C1 H12 109.9 no
C1 C2 C3 107.7(2) yes
C1 C2 C109 108.0(4) yes
C3 C2 C109 105.2(5) yes
C1 C2 H21 109.0 no
C3 C2 H21 109.0 no
C109 C2 H21 117.5 no
C1 C2 C3 107.7(2) yes
C1 C2 C9 110.1(3) yes
C3 C2 C9 117.8(3) yes
C1 C2 H21 109.0 no
C3 C2 H21 109.0 no
C9 C2 H21 103.0 no
C2 C3 C4 108.8(2) yes
C2 C3 C6 109.6(2) yes
C4 C3 C6 108.0(2) yes
C2 C3 H31 109.7 no
C4 C3 H31 109.9 no
C6 C3 H31 110.7 no
C3 C4 C5 110.1(2) yes
C3 C4 H41 108.0 no
C5 C4 H41 110.4 no
C3 C4 H42 109.7 no
C5 C4 H42 109.3 no
H41 C4 H42 109.4 no
C4 C5 N1 107.1(2) yes
C4 C5 C8 115.1(2) yes
N1 C5 C8 114.19(19) yes
C4 C5 H51 109.0 no
N1 C5 H51 104.1 no
C8 C5 H51 106.7 no
C3 C6 C7 108.9(2) yes
C3 C6 H61 110.8 no
C7 C6 H61 106.6 no
C3 C6 H62 110.9 no
C7 C6 H62 110.9 no
H61 C6 H62 108.7 no
C6 C7 N1 110.3(2) yes
C6 C7 H71 109.6 no
N1 C7 H71 107.7 no
C6 C7 H72 109.2 no
N1 C7 H72 110.5 no
H71 C7 H72 109.6 no
C5 C8 O1 106.93(19) yes
C5 C8 C44 112.0(2) yes
O1 C8 C44 109.9(2) yes
C5 C8 H81 108.3 no
O1 C8 H81 110.6 no
C44 C8 H81 109.0 no
C2 C9 C10 137.8(6) yes
C2 C9 H91 112.4 no
C10 C9 H91 109.6 no
C9 C10 H101 121.6 no
C9 C10 H102 115.7 no
H101 C10 H102 122.6 no
N1 C11 C12 116.93(19) yes
N1 C11 H111 105.8 no
C12 C11 H111 107.6 no
N1 C11 H112 108.7 no
C12 C11 H112 107.4 no
H111 C11 H112 110.3 no
C11 C12 C13 119.7(2) yes
C11 C12 C25 120.7(2) yes
C13 C12 C25 119.3(2) yes
C12 C13 C14 124.0(2) yes
C12 C13 C18 119.0(3) yes
C14 C13 C18 117.1(2) yes
C13 C14 C15 121.7(3) yes
C13 C14 H141 119.7 no
C15 C14 H141 118.6 no
C14 C15 C16 120.9(3) yes
C14 C15 H151 118.1 no
C16 C15 H151 121.0 no
C15 C16 C17 119.8(3) yes
C15 C16 H161 119.2 no
C17 C16 H161 121.0 no
C16 C17 C18 121.8(3) yes
C16 C17 H171 121.0 no
C18 C17 H171 117.2 no
C13 C18 C17 118.6(3) yes
C13 C18 C19 120.1(3) yes
C17 C18 C19 121.3(3) yes
C18 C19 C20 121.9(3) yes
C18 C19 H191 117.7 no
C20 C19 H191 120.3 no
C19 C20 C21 120.0(3) yes
C19 C20 C25 119.5(3) yes
C21 C20 C25 120.5(3) yes
C20 C21 C22 121.0(3) yes
C20 C21 H211 117.9 no
C22 C21 H211 121.0 no
C21 C22 C23 119.7(3) yes
C21 C22 H221 120.2 no
C23 C22 H221 120.1 no
C22 C23 C24 121.1(3) yes
C22 C23 H231 120.0 no
C24 C23 H231 118.8 no
C23 C24 C25 121.6(3) yes
C23 C24 H241 119.0 no
C25 C24 H241 119.3 no
C24 C25 C20 116.0(2) yes
C24 C25 C12 123.9(2) yes
C20 C25 C12 120.1(3) yes
O1 C26 N3 119.0(2) yes
O1 C26 C27 115.7(2) yes
N3 C26 C27 125.3(2) yes
C26 C27 C28 120.2(2) yes
C26 C27 C34 112.1(2) yes
C28 C27 C34 127.7(2) yes
C27 C28 C29 121.6(2) yes
C27 C28 C33 119.0(2) yes
C29 C28 C33 119.1(2) yes
C28 C29 C30 120.0(2) yes
C28 C29 H291 120.5 no
C30 C29 H291 119.4 no
C29 C30 C31 120.5(3) yes
C29 C30 H301 119.8 no
C31 C30 H301 119.7 no
C30 C31 C32 119.8(3) yes
C30 C31 H311 119.2 no
C32 C31 H311 120.9 no
C31 C32 C33 120.3(3) yes
C31 C32 H321 120.9 no
C33 C32 H321 118.7 no
C28 C33 C32 120.2(3) yes
C28 C33 H331 119.7 no
C32 C33 H331 120.2 no
Cl1 C34 C27 119.1(2) yes
Cl1 C34 N4 115.57(19) yes
C27 C34 N4 125.3(2) yes
N3 C35 N4 125.2(2) yes
N3 C35 C36 116.5(2) yes
N4 C35 C36 118.2(2) yes
C35 C36 C37 120.5(2) yes
C35 C36 C41 120.7(2) yes
C37 C36 C41 118.8(2) yes
C36 C37 C38 120.0(3) yes
C36 C37 H371 118.6 no
C38 C37 H371 121.4 no
C37 C38 C39 121.0(2) yes
C37 C38 H381 119.2 no
C39 C38 H381 119.8 no
C38 C39 C40 119.4(3) yes
C38 C39 H391 120.6 no
C40 C39 H391 120.0 no
C39 C40 C41 119.5(3) yes
C39 C40 H401 119.0 no
C41 C40 H401 121.5 no
C40 C41 C36 121.2(2) yes
C40 C41 H411 120.4 no
C36 C41 H411 118.4 no
N2 C42 C43 124.4(3) yes
N2 C42 H421 118.8 no
C43 C42 H421 116.7 no
C42 C43 C44 119.5(3) yes
C42 C43 H431 121.4 no
C44 C43 H431 119.1 no
C8 C44 C43 120.2(2) yes
C8 C44 C45 120.7(2) yes
C43 C44 C45 118.8(2) yes
C44 C45 C46 124.3(2) yes
C44 C45 C50 116.9(2) yes
C46 C45 C50 118.7(2) yes
C45 C46 C47 120.4(2) yes
C45 C46 H461 118.2 no
C47 C46 H461 121.4 no
C46 C47 O2 124.8(2) yes
C46 C47 C48 120.8(3) yes
O2 C47 C48 114.4(2) yes
C47 C48 C49 119.9(3) yes
C47 C48 H481 120.4 no
C49 C48 H481 119.8 no
C48 C49 C50 121.6(3) yes
C48 C49 H491 119.0 no
C50 C49 H491 119.5 no
C45 C50 C49 118.5(3) yes
C45 C50 N2 123.2(3) yes
C49 C50 N2 118.2(3) yes
O2 C51 H511 107.0 no
O2 C51 H512 113.3 no
H511 C51 H512 107.2 no
O2 C51 H513 112.3 no
H511 C51 H513 106.7 no
H512 C51 H513 109.9 no
C53 C52 H521 110.2 no
C53 C52 H522 108.4 no
H521 C52 H522 111.3 no
C53 C52 H523 110.1 no
H521 C52 H523 108.2 no
H522 C52 H523 108.6 no
C52 C53 O4 107.0(3) yes
C52 C53 H531 111.0 no
O4 C53 H531 107.8 no
C52 C53 H532 112.9 no
O4 C53 H532 108.8 no
H531 C53 H532 109.1 no
O4 C54 O3 122.6(3) yes
O4 C54 C55 111.1(3) yes
O3 C54 C55 126.2(3) yes
C54 C55 H551 109.3 no
C54 C55 H552 106.8 no
H551 C55 H552 107.9 no
C54 C55 H553 108.6 no
H551 C55 H553 110.8 no
H552 C55 H553 113.2 no
O5 C56 C57 110.2(4) yes
O5 C56 H561 108.3 no
C57 C56 H561 109.2 no
O5 C56 H562 111.2 no
C57 C56 H562 109.2 no
H561 C56 H562 108.7 no
C56 C57 C58 100.0(4) yes
C56 C57 H571 112.8 no
C58 C57 H571 108.7 no
C56 C57 H572 114.2 no
C58 C57 H572 108.4 no
H571 C57 H572 111.9 no
C57 C58 C59 98.9(4) yes
C57 C58 H581 111.8 no
C59 C58 H581 113.5 no
C57 C58 H582 108.0 no
C59 C58 H582 112.4 no
H581 C58 H582 111.5 no
C58 C59 O5 110.0(4) yes
C58 C59 H591 111.1 no
O5 C59 H591 107.3 no
C58 C59 H592 106.7 no
O5 C59 H592 109.5 no
H591 C59 H592 112.3 no
C2 C109 C110 126.4(10) yes
C2 C109 H1091 118.0 no
C110 C109 H1091 115.6 no
C109 C110 H1101 118.2 no
C109 C110 H1102 120.2 no
H1101 C110 H1102 121.6 no

loop_
_geom_bond_atom_site_label_1
_geom_bond_atom_site_label_2
_geom_bond_distance
_geom_bond_publ_flag
Cl1 C34 1.735(3) yes
O1 C8 1.449(3) yes
O1 C26 1.352(3) yes
O2 C47 1.361(3) yes
O2 C51 1.439(4) yes
O3 C54 1.210(4) yes
O4 C53 1.445(4) yes
O4 C54 1.355(4) yes
O5 C56 1.358(6) yes
O5 C59 1.400(4) yes
N1 C1 1.523(3) yes
N1 C5 1.554(3) yes
N1 C7 1.526(3) yes
N1 C11 1.543(3) yes
N2 C42 1.314(4) yes
N2 C50 1.359(4) yes
N3 C26 1.315(3) yes
N3 C35 1.349(3) yes
N4 C34 1.329(3) yes
N4 C35 1.332(4) yes
C1 C2 1.549(4) yes
C1 H11 0.981 no
C1 H12 0.984 no
C2 C3 1.532(4) yes
C2 C109 1.584(10) yes
C2 H21 0.981 no
C2 C3 1.532(4) yes
C2 C9 1.495(6) yes
C2 H21 0.981 no
C3 C4 1.523(4) yes
C3 C6 1.523(4) yes
C3 H31 1.004 no
C4 C5 1.542(4) yes
C4 H41 0.936 no
C4 H42 0.955 no
C5 C8 1.532(3) yes
C5 H51 0.958 no
C6 C7 1.534(4) yes
C6 H61 0.974 no
C6 H62 0.955 no
C7 H71 0.965 no
C7 H72 0.960 no
C8 C44 1.531(3) yes
C8 H81 0.954 no
C9 C10 1.176(8) yes
C9 H91 0.934 no
C10 H101 0.942 no
C10 H102 0.941 no
C11 C12 1.511(4) yes
C11 H111 0.953 no
C11 H112 0.964 no
C12 C13 1.424(4) yes
C12 C25 1.423(4) yes
C13 C14 1.425(4) yes
C13 C18 1.453(4) yes
C14 C15 1.362(4) yes
C14 H141 0.927 no
C15 C16 1.418(4) yes
C15 H151 0.919 no
C16 C17 1.346(4) yes
C16 H161 0.917 no
C17 C18 1.431(4) yes
C17 H171 0.964 no
C18 C19 1.371(4) yes
C19 C20 1.398(4) yes
C19 H191 0.994 no
C20 C21 1.422(4) yes
C20 C25 1.430(4) yes
C21 C22 1.345(5) yes
C21 H211 0.922 no
C22 C23 1.417(4) yes
C22 H221 0.921 no
C23 C24 1.355(4) yes
C23 H231 0.953 no
C24 C25 1.441(4) yes
C24 H241 0.939 no
C26 C27 1.409(4) yes
C27 C28 1.483(3) yes
C27 C34 1.384(3) yes
C28 C29 1.389(4) yes
C28 C33 1.395(4) yes
C29 C30 1.396(4) yes
C29 H291 0.932 no
C30 C31 1.374(5) yes
C30 H301 0.953 no
C31 C32 1.382(5) yes
C31 H311 0.933 no
C32 C33 1.390(4) yes
C32 H321 0.938 no
C33 H331 0.923 no
C35 C36 1.479(4) yes
C36 C37 1.400(4) yes
C36 C41 1.378(4) yes
C37 C38 1.375(4) yes
C37 H371 0.909 no
C38 C39 1.382(4) yes
C38 H381 0.938 no
C39 C40 1.391(4) yes
C39 H391 0.953 no
C40 C41 1.387(4) yes
C40 H401 0.900 no
C41 H411 0.934 no
C42 C43 1.404(4) yes
C42 H421 0.939 no
C43 C44 1.370(4) yes
C43 H431 0.904 no
C44 C45 1.419(4) yes
C45 C46 1.411(4) yes
C45 C50 1.433(4) yes
C46 C47 1.377(4) yes
C46 H461 0.923 no
C47 C48 1.410(4) yes
C48 C49 1.354(4) yes
C48 H481 0.941 no
C49 C50 1.419(4) yes
C49 H491 0.924 no
C51 H511 0.967 no
C51 H512 0.966 no
C51 H513 0.971 no
C52 C53 1.507(5) yes
C52 H521 1.002 no
C52 H522 1.001 no
C52 H523 1.013 no
C53 H531 0.998 no
C53 H532 0.998 no
C54 C55 1.435(5) yes
C55 H551 0.967 no
C55 H552 0.982 no
C55 H553 0.978 no
C56 C57 1.461(8) yes
C56 H561 0.971 no
C56 H562 0.974 no
C57 C58 1.575(8) yes
C57 H571 0.945 no
C57 H572 0.963 no
C58 C59 1.477(6) yes
C58 H581 0.914 no
C58 H582 0.922 no
C59 H591 1.011 no
C59 H592 0.986 no
C109 C110 1.150(14) yes
C109 H1091 0.936 no
C110 H1101 0.928 no
C110 H1102 0.938 no
